data_4301828
loop_
_publ_author_name
'Skye Fortier'
'Guang Wu'
'Trevor W. Hayton'

_publ_contact_author_email hayton@chem.ucsb.edu
_publ_contact_author_name 'Trevor W. Hayton'
_publ_section_title
;
Synthesis and Redox Chemistry of High-Valent Uranium Aryloxides
;
_journal_name_full 'Inorganic Chemistry'
_journal_page_first 3000
_journal_page_last 3011
_journal_paper_doi 10.1021/ic802266y
_journal_volume 48
_journal_year 2009
_chemical_formula_sum 'C32 H18 F20 O6 U'
_chemical_formula_weight 1116.49
_chemical_name_systematic
; 
 Uranium(VI) bis(tert-butoxide) tetrakis(pentafluorophenoxide)
;
_space_group_IT_number 2
_symmetry_cell_setting triclinic
_symmetry_space_group_name_Hall '-P 1'
_symmetry_space_group_name_H-M 'P -1'
_atom_sites_solution_hydrogens geom
_atom_sites_solution_primary direct
_atom_sites_solution_secondary difmap
_audit_creation_method SHELXL-97
_cell_angle_alpha 68.547(7)
_cell_angle_beta 63.240(7)
_cell_angle_gamma 62.611(6)
_cell_formula_units_Z 1
_cell_length_a 10.147(5)
_cell_length_b 10.565(5)
_cell_length_c 10.637(5)
_cell_measurement_temperature 150(2)
_cell_volume 885.8(7)
_computing_structure_refinement 'SHELXL-97 (Sheldrick, 1997)'
_computing_structure_solution 'SHELXS-97 (Sheldrick, 1990)'
_diffrn_ambient_temperature 150(2)
_diffrn_measured_fraction_theta_full 0.952
_diffrn_measured_fraction_theta_max 0.952
_diffrn_measurement_device_type 'CCD area detector'
_diffrn_measurement_method 'omega scan'
_diffrn_radiation_monochromator graphite
_diffrn_radiation_source 'fine-focus sealed tube'
_diffrn_radiation_type MoK\a
_diffrn_radiation_wavelength 0.71073
_diffrn_reflns_av_R_equivalents 0.0989
_diffrn_reflns_av_sigmaI/netI 0.1108
_diffrn_reflns_limit_h_max 12
_diffrn_reflns_limit_h_min -12
_diffrn_reflns_limit_k_max 12
_diffrn_reflns_limit_k_min -12
_diffrn_reflns_limit_l_max 13
_diffrn_reflns_limit_l_min -13
_diffrn_reflns_number 5948
_diffrn_reflns_theta_full 26.00
_diffrn_reflns_theta_max 26.00
_diffrn_reflns_theta_min 2.19
_exptl_absorpt_coefficient_mu 4.731
_exptl_absorpt_correction_T_max 0.939
_exptl_absorpt_correction_T_min 0.466
_exptl_absorpt_correction_type empirical
_exptl_absorpt_process_details 'Psi Scan'
_exptl_crystal_colour dark_red
_exptl_crystal_density_diffrn 2.093
_exptl_crystal_density_method 'not measured'
_exptl_crystal_description kite
_exptl_crystal_F_000 530
_exptl_crystal_size_max 0.5
_exptl_crystal_size_mid 0.2
_exptl_crystal_size_min 0.02
_refine_diff_density_max 4.218
_refine_diff_density_min -1.690
_refine_diff_density_rms 0.216
_refine_ls_extinction_method none
_refine_ls_goodness_of_fit_ref 0.997
_refine_ls_hydrogen_treatment constr
_refine_ls_matrix_type full
_refine_ls_number_parameters 271
_refine_ls_number_reflns 3319
_refine_ls_number_restraints 0
_refine_ls_restrained_S_all 0.997
_refine_ls_R_factor_all 0.0756
_refine_ls_R_factor_gt 0.0631
_refine_ls_shift/su_max 0.006
_refine_ls_shift/su_mean 0.000
_refine_ls_structure_factor_coef Fsqd
_refine_ls_weighting_details 'calc w=1/[\s^2^(Fo^2^)+(0.0757P)^2^+0.0000P] where P=(Fo^2^+2Fc^2^)/3'
_refine_ls_weighting_scheme calc
_refine_ls_wR_factor_gt 0.1392
_refine_ls_wR_factor_ref 0.1475
_reflns_number_gt 2775
_reflns_number_total 3319
_reflns_threshold_expression >2sigma(I)
_cod_data_source_file ic802266y_si_002_3.cif
_cod_data_source_block Complex_6
_cod_depositor_comments
;
The following automatic conversions were performed:
'_symmetry_cell_setting' value 'Triclinic' changed to 'triclinic'
according to '/home/saulius/struct/CIF-dictionaries/cif_core.dic'
dictionary named 'cif_core.dic' version 2.4.1 from
2010-06-29.

'_exptl_absorpt_correction_type' value 'Empirical' changed to
'empirical' according to
'/home/saulius/struct/CIF-dictionaries/cif_core.dic' dictionary named
'cif_core.dic' version 2.4.1 from 2010-06-29.

Automatic conversion script
Id: cif_fix_enum 1527 2010-12-29 10:47:43Z saulius 
;
_cod_original_cell_volume 885.8(8)
_cod_database_code 4301828

loop_
_symmetry_equiv_pos_as_xyz
'x, y, z'
'-x, -y, -z'

loop_
_atom_site_label
_atom_site_type_symbol
_atom_site_fract_x
_atom_site_fract_y
_atom_site_fract_z
_atom_site_U_iso_or_equiv
_atom_site_adp_type
_atom_site_occupancy
_atom_site_symmetry_multiplicity
_atom_site_calc_flag
_atom_site_refinement_flags
_atom_site_disorder_assembly
_atom_site_disorder_group
F8 F 1.0282(8) 0.8450(8) 0.4374(8) 0.079(2) Uani 1 1 d . . .
F7 F 0.9576(9) 0.8582(8) 0.2121(8) 0.079(2) Uani 1 1 d . . .
C10 C 0.9468(13) 0.7652(12) 0.4551(13) 0.055(3) Uani 1 1 d . . .
C9 C 0.9076(13) 0.7757(12) 0.3405(12) 0.056(3) Uani 1 1 d . . .
U1 U 0.5000 0.5000 0.5000 0.0428(2) Uani 1 2 d S . .
F1 F 0.6943(7) 0.2610(6) 0.8090(7) 0.0587(16) Uani 1 1 d . . .
F5 F 0.5112(8) 0.0522(7) 0.6277(7) 0.0595(16) Uani 1 1 d . . .
F2 F 0.7757(8) 0.0081(7) 0.9948(7) 0.0644(17) Uani 1 1 d . . .
O2 O 0.6812(9) 0.5340(7) 0.5117(8) 0.0508(17) Uani 1 1 d . . .
O1 O 0.5677(9) 0.2865(7) 0.6187(8) 0.0548(18) Uani 1 1 d . . .
O3 O 0.3411(11) 0.5781(9) 0.6954(8) 0.073(3) Uani 1 1 d . . .
C2 C 0.6715(12) 0.1451(11) 0.8086(11) 0.046(2) Uani 1 1 d . . .
C1 C 0.6023(11) 0.1649(11) 0.7106(10) 0.042(2) Uani 1 1 d . . .
C6 C 0.5777(13) 0.0409(11) 0.7183(11) 0.050(3) Uani 1 1 d . . .
C3 C 0.7106(11) 0.0189(11) 0.9034(11) 0.046(2) Uani 1 1 d . . .
C13 C 0.2685(14) 0.6609(13) 0.8071(12) 0.058(3) Uani 1 1 d . . .
F10 F 0.7683(7) 0.5150(7) 0.7300(6) 0.0531(14) Uani 1 1 d . . .
F4 F 0.5860(8) -0.1990(6) 0.8196(7) 0.0607(16) Uani 1 1 d . . .
F9 F 0.9387(7) 0.6665(8) 0.6935(7) 0.0657(18) Uani 1 1 d . . .
F3 F 0.7235(8) -0.2245(7) 0.9980(7) 0.0667(17) Uani 1 1 d . . .
F6 F 0.7904(8) 0.7022(8) 0.2477(7) 0.0678(18) Uani 1 1 d . . .
C7 C 0.7708(11) 0.6099(10) 0.4887(10) 0.039(2) Uani 1 1 d . . .
C12 C 0.8118(11) 0.6003(10) 0.6015(10) 0.042(2) Uani 1 1 d . . .
C8 C 0.8230(12) 0.6953(11) 0.3599(11) 0.046(2) Uani 1 1 d . . .
C4 C 0.6845(12) -0.0986(11) 0.9049(11) 0.048(2) Uani 1 1 d . . .
C11 C 0.8995(12) 0.6792(12) 0.5827(12) 0.049(3) Uani 1 1 d . . .
C5 C 0.6169(12) -0.0852(10) 0.8125(11) 0.047(2) Uani 1 1 d . . .
C15 C 0.365(2) 0.586(2) 0.9029(18) 0.111(6) Uani 1 1 d . . .
H15A H 0.4712 0.5846 0.8483 0.167 Uiso 1 1 calc R . .
H15B H 0.3666 0.4884 0.9430 0.167 Uiso 1 1 calc R . .
H15C H 0.3202 0.6378 0.9790 0.167 Uiso 1 1 calc R . .
C14 C 0.277(5) 0.800(2) 0.727(2) 0.225(18) Uani 1 1 d . . .
H14A H 0.3827 0.7882 0.6613 0.338 Uiso 1 1 calc R . .
H14B H 0.2495 0.8587 0.7921 0.338 Uiso 1 1 calc R . .
H14C H 0.2050 0.8457 0.6752 0.338 Uiso 1 1 calc R . .
C16 C 0.115(2) 0.649(5) 0.897(3) 0.26(2) Uani 1 1 d . . .
H16A H 0.0894 0.6614 0.9919 0.388 Uiso 1 1 calc R . .
H16B H 0.1181 0.5552 0.9033 0.388 Uiso 1 1 calc R . .
H16C H 0.0368 0.7233 0.8568 0.388 Uiso 1 1 calc R . .

loop_
_atom_site_aniso_label
_atom_site_aniso_U_11
_atom_site_aniso_U_22
_atom_site_aniso_U_33
_atom_site_aniso_U_23
_atom_site_aniso_U_13
_atom_site_aniso_U_12
F8 0.066(5) 0.092(5) 0.096(5) -0.037(4) -0.009(4) -0.046(4)
F7 0.078(5) 0.078(5) 0.073(5) 0.001(4) -0.020(4) -0.039(4)
C10 0.043(6) 0.057(6) 0.071(8) -0.028(6) -0.009(6) -0.022(5)
C9 0.050(7) 0.058(7) 0.047(6) -0.008(5) -0.004(5) -0.022(6)
U1 0.0490(4) 0.0381(3) 0.0465(4) -0.0104(2) -0.0223(3) -0.0123(2)
F1 0.064(4) 0.056(4) 0.069(4) -0.022(3) -0.026(3) -0.021(3)
F5 0.069(4) 0.063(4) 0.064(4) -0.018(3) -0.033(3) -0.023(3)
F2 0.067(4) 0.077(4) 0.054(4) -0.011(3) -0.032(3) -0.019(4)
O2 0.062(5) 0.052(4) 0.058(4) -0.015(3) -0.030(4) -0.023(4)
O1 0.072(5) 0.045(4) 0.057(5) -0.004(4) -0.036(4) -0.020(4)
O3 0.113(7) 0.062(5) 0.052(5) -0.025(4) -0.037(5) -0.018(5)
C2 0.043(6) 0.043(5) 0.055(6) -0.022(5) -0.012(5) -0.012(5)
C1 0.038(5) 0.048(6) 0.037(5) -0.013(5) -0.010(4) -0.013(5)
C6 0.058(7) 0.052(6) 0.045(6) -0.015(5) -0.018(5) -0.019(5)
C3 0.035(5) 0.052(6) 0.044(6) -0.017(5) -0.014(5) -0.004(5)
C13 0.064(8) 0.065(7) 0.047(6) -0.031(6) -0.015(6) -0.014(6)
F10 0.052(4) 0.065(4) 0.046(3) -0.016(3) -0.016(3) -0.022(3)
F4 0.068(4) 0.049(3) 0.069(4) -0.019(3) -0.014(3) -0.026(3)
F9 0.049(4) 0.099(5) 0.071(4) -0.046(4) -0.018(3) -0.024(3)
F3 0.073(5) 0.050(4) 0.057(4) 0.004(3) -0.022(3) -0.017(3)
F6 0.075(5) 0.087(5) 0.049(4) -0.005(3) -0.033(3) -0.030(4)
C7 0.034(5) 0.043(5) 0.038(5) -0.016(4) -0.007(4) -0.010(4)
C12 0.036(5) 0.046(5) 0.041(6) -0.019(5) -0.008(4) -0.009(4)
C8 0.038(6) 0.052(6) 0.049(6) -0.014(5) -0.016(5) -0.012(5)
C4 0.041(6) 0.050(6) 0.038(6) -0.009(5) -0.011(5) -0.005(5)
C11 0.040(6) 0.062(7) 0.055(7) -0.035(6) -0.011(5) -0.012(5)
C5 0.043(6) 0.037(5) 0.045(6) -0.016(5) 0.000(5) -0.009(5)
C15 0.099(12) 0.171(18) 0.091(11) -0.070(12) -0.033(10) -0.036(12)
C14 0.46(5) 0.085(14) 0.110(17) -0.032(13) -0.09(3) -0.08(2)
C16 0.069(14) 0.60(7) 0.15(2) -0.17(4) 0.015(14) -0.14(3)

loop_
_atom_type_symbol
_atom_type_description
_atom_type_scat_dispersion_real
_atom_type_scat_dispersion_imag
_atom_type_scat_source
C C 0.0033 0.0016 'International Tables Vol C Tables 4.2.6.8 and 6.1.1.4'
H H 0.0000 0.0000 'International Tables Vol C Tables 4.2.6.8 and 6.1.1.4'
O O 0.0106 0.0060 'International Tables Vol C Tables 4.2.6.8 and 6.1.1.4'
F F 0.0171 0.0103 'International Tables Vol C Tables 4.2.6.8 and 6.1.1.4'
U U -9.6767 9.6646 'International Tables Vol C Tables 4.2.6.8 and 6.1.1.4'

loop_
_geom_angle_atom_site_label_1
_geom_angle_atom_site_label_2
_geom_angle_atom_site_label_3
_geom_angle
_geom_angle_site_symmetry_1
_geom_angle_site_symmetry_3
_geom_angle_publ_flag
C11 C10 F8 120.6(10) . . ?
C11 C10 C9 120.1(9) . . ?
F8 C10 C9 119.3(11) . . ?
F7 C9 C8 120.6(10) . . ?
F7 C9 C10 120.4(10) . . ?
C8 C9 C10 118.9(10) . . ?
O2 U1 O2 180.0 . 2_666 ?
O2 U1 O1 89.5(3) . 2_666 ?
O2 U1 O1 90.5(3) 2_666 2_666 ?
O2 U1 O1 90.5(3) . . ?
O2 U1 O1 89.5(3) 2_666 . ?
O1 U1 O1 180.000(1) 2_666 . ?
O2 U1 O3 89.6(3) . 2_666 ?
O2 U1 O3 90.4(3) 2_666 2_666 ?
O1 U1 O3 90.2(3) 2_666 2_666 ?
O1 U1 O3 89.8(3) . 2_666 ?
O2 U1 O3 90.4(3) . . ?
O2 U1 O3 89.6(3) 2_666 . ?
O1 U1 O3 89.8(3) 2_666 . ?
O1 U1 O3 90.2(3) . . ?
O3 U1 O3 180.000(1) 2_666 . ?
C7 O2 U1 156.4(6) . . ?
C1 O1 U1 170.1(6) . . ?
C13 O3 U1 159.9(8) . . ?
F1 C2 C3 119.4(8) . . ?
F1 C2 C1 116.9(9) . . ?
C3 C2 C1 123.6(9) . . ?
O1 C1 C6 123.3(8) . . ?
O1 C1 C2 122.6(8) . . ?
C6 C1 C2 114.1(9) . . ?
F5 C6 C5 120.3(9) . . ?
F5 C6 C1 117.3(9) . . ?
C5 C6 C1 122.5(9) . . ?
F2 C3 C2 120.4(9) . . ?
F2 C3 C4 120.2(9) . . ?
C2 C3 C4 119.4(9) . . ?
C14 C13 O3 102.5(11) . . ?
C14 C13 C16 119(3) . . ?
O3 C13 C16 109.5(15) . . ?
C14 C13 C15 113.5(19) . . ?
O3 C13 C15 106.9(10) . . ?
C16 C13 C15 104.9(15) . . ?
C8 C7 O2 123.0(8) . . ?
C8 C7 C12 118.0(9) . . ?
O2 C7 C12 119.0(9) . . ?
F10 C12 C11 118.4(8) . . ?
F10 C12 C7 121.1(8) . . ?
C11 C12 C7 120.4(10) . . ?
F6 C8 C7 119.3(9) . . ?
F6 C8 C9 118.6(10) . . ?
C7 C8 C9 122.1(9) . . ?
F3 C4 C5 120.6(9) . . ?
F3 C4 C3 120.0(9) . . ?
C5 C4 C3 119.4(9) . . ?
C10 C11 F9 120.6(9) . . ?
C10 C11 C12 120.4(9) . . ?
F9 C11 C12 119.0(10) . . ?
F4 C5 C6 120.3(9) . . ?
F4 C5 C4 118.7(9) . . ?
C6 C5 C4 121.0(9) . . ?
C13 C15 H15A 109.5 . . ?
C13 C15 H15B 109.5 . . ?
H15A C15 H15B 109.5 . . ?
C13 C15 H15C 109.5 . . ?
H15A C15 H15C 109.5 . . ?
H15B C15 H15C 109.5 . . ?
C13 C14 H14A 109.5 . . ?
C13 C14 H14B 109.5 . . ?
H14A C14 H14B 109.5 . . ?
C13 C14 H14C 109.5 . . ?
H14A C14 H14C 109.5 . . ?
H14B C14 H14C 109.5 . . ?
C13 C16 H16A 109.5 . . ?
C13 C16 H16B 109.5 . . ?
H16A C16 H16B 109.5 . . ?
C13 C16 H16C 109.5 . . ?
H16A C16 H16C 109.5 . . ?
H16B C16 H16C 109.5 . . ?

loop_
_geom_bond_atom_site_label_1
_geom_bond_atom_site_label_2
_geom_bond_distance
_geom_bond_site_symmetry_2
_geom_bond_publ_flag
F8 C10 1.346(12) . ?
F7 C9 1.339(13) . ?
C10 C11 1.345(16) . ?
C10 C9 1.398(16) . ?
C9 C8 1.373(15) . ?
U1 O2 2.091(6) . ?
U1 O2 2.091(6) 2_666 ?
U1 O1 2.104(7) 2_666 ?
U1 O1 2.104(7) . ?
U1 O3 2.148(7) 2_666 ?
U1 O3 2.148(7) . ?
F1 C2 1.348(11) . ?
F5 C6 1.352(11) . ?
F2 C3 1.350(10) . ?
O2 C7 1.363(11) . ?
O1 C1 1.306(12) . ?
O3 C13 1.448(11) . ?
C2 C3 1.357(15) . ?
C2 C1 1.410(13) . ?
C1 C6 1.410(14) . ?
C6 C5 1.354(15) . ?
C3 C4 1.376(15) . ?
C13 C14 1.42(2) . ?
C13 C16 1.45(2) . ?
C13 C15 1.492(18) . ?
F10 C12 1.340(12) . ?
F4 C5 1.345(11) . ?
F9 C11 1.350(11) . ?
F3 C4 1.346(12) . ?
F6 C8 1.344(11) . ?
C7 C8 1.362(14) . ?
C7 C12 1.394(12) . ?
C12 C11 1.388(14) . ?
C4 C5 1.368(14) . ?
C15 H15A 0.9600 . ?
C15 H15B 0.9600 . ?
C15 H15C 0.9600 . ?
C14 H14A 0.9600 . ?
C14 H14B 0.9600 . ?
C14 H14C 0.9600 . ?
C16 H16A 0.9600 . ?
C16 H16B 0.9600 . ?
C16 H16C 0.9600 . ?

loop_
_geom_torsion_atom_site_label_1
_geom_torsion_atom_site_label_2
_geom_torsion_atom_site_label_3
_geom_torsion_atom_site_label_4
_geom_torsion
_geom_torsion_site_symmetry_1
_geom_torsion_site_symmetry_2
_geom_torsion_site_symmetry_3
_geom_torsion_site_symmetry_4
_geom_torsion_publ_flag
C11 C10 C9 F7 -178.3(10) . . . . ?
F8 C10 C9 F7 3.6(16) . . . . ?
C11 C10 C9 C8 -1.1(16) . . . . ?
F8 C10 C9 C8 -179.3(9) . . . . ?
O2 U1 O2 C7 -48(100) 2_666 . . . ?
O1 U1 O2 C7 0.9(15) 2_666 . . . ?
O1 U1 O2 C7 -179.1(15) . . . . ?
O3 U1 O2 C7 91.1(15) 2_666 . . . ?
O3 U1 O2 C7 -88.9(15) . . . . ?
O2 U1 O1 C1 65(4) . . . . ?
O2 U1 O1 C1 -115(4) 2_666 . . . ?
O1 U1 O1 C1 -16(100) 2_666 . . . ?
O3 U1 O1 C1 155(4) 2_666 . . . ?
O3 U1 O1 C1 -25(4) . . . . ?
O2 U1 O3 C13 32(2) . . . . ?
O2 U1 O3 C13 -148(2) 2_666 . . . ?
O1 U1 O3 C13 -58(2) 2_666 . . . ?
O1 U1 O3 C13 122(2) . . . . ?
O3 U1 O3 C13 -46(100) 2_666 . . . ?
U1 O1 C1 C6 143(4) . . . . ?
U1 O1 C1 C2 -39(5) . . . . ?
F1 C2 C1 O1 3.2(14) . . . . ?
C3 C2 C1 O1 -178.9(10) . . . . ?
F1 C2 C1 C6 -178.3(9) . . . . ?
C3 C2 C1 C6 -0.5(14) . . . . ?
O1 C1 C6 F5 -1.7(15) . . . . ?
C2 C1 C6 F5 179.8(9) . . . . ?
O1 C1 C6 C5 178.7(10) . . . . ?
C2 C1 C6 C5 0.3(15) . . . . ?
F1 C2 C3 F2 -1.8(14) . . . . ?
C1 C2 C3 F2 -179.6(9) . . . . ?
F1 C2 C3 C4 178.8(9) . . . . ?
C1 C2 C3 C4 0.9(15) . . . . ?
U1 O3 C13 C14 38(3) . . . . ?
U1 O3 C13 C16 165(2) . . . . ?
U1 O3 C13 C15 -82(2) . . . . ?
U1 O2 C7 C8 -44.0(19) . . . . ?
U1 O2 C7 C12 136.1(12) . . . . ?
C8 C7 C12 F10 -178.0(8) . . . . ?
O2 C7 C12 F10 1.9(13) . . . . ?
C8 C7 C12 C11 1.7(14) . . . . ?
O2 C7 C12 C11 -178.3(8) . . . . ?
O2 C7 C8 F6 -2.5(14) . . . . ?
C12 C7 C8 F6 177.5(8) . . . . ?
O2 C7 C8 C9 177.2(9) . . . . ?
C12 C7 C8 C9 -2.9(15) . . . . ?
F7 C9 C8 F6 -0.6(15) . . . . ?
C10 C9 C8 F6 -177.7(9) . . . . ?
F7 C9 C8 C7 179.7(9) . . . . ?
C10 C9 C8 C7 2.6(16) . . . . ?
F2 C3 C4 F3 0.2(15) . . . . ?
C2 C3 C4 F3 179.7(9) . . . . ?
F2 C3 C4 C5 179.3(9) . . . . ?
C2 C3 C4 C5 -1.2(15) . . . . ?
F8 C10 C11 F9 -2.9(15) . . . . ?
C9 C10 C11 F9 179.0(9) . . . . ?
F8 C10 C11 C12 178.2(9) . . . . ?
C9 C10 C11 C12 0.1(16) . . . . ?
F10 C12 C11 C10 179.4(9) . . . . ?
C7 C12 C11 C10 -0.4(15) . . . . ?
F10 C12 C11 F9 0.5(13) . . . . ?
C7 C12 C11 F9 -179.3(8) . . . . ?
F5 C6 C5 F4 -1.9(15) . . . . ?
C1 C6 C5 F4 177.6(9) . . . . ?
F5 C6 C5 C4 179.9(9) . . . . ?
C1 C6 C5 C4 -0.6(16) . . . . ?
F3 C4 C5 F4 1.9(14) . . . . ?
C3 C4 C5 F4 -177.1(8) . . . . ?
F3 C4 C5 C6 -179.9(9) . . . . ?
C3 C4 C5 C6 1.0(15) . . . . ?
